data_7242965
loop_
_publ_author_name
'Maryunina, Kseniya'
'Letyagin, Gleb'
'Bogomyakov, Artem'
'Morozov, Vitaly'
'Tumanov, Sergey'
'Veber, Sergey'
'Fedin, Matvey'
'Saverina, Evgeniya'
'Syroeshkin, Mikhail'
'Egorov, Mikhail'
'Romanenko, Galina'
'Ovcharenko, Victor'

_publ_section_title
;
 Re(i)-nitroxide complexes
;
_journal_issue 32
_journal_name_full 'RSC Advances'
_journal_page_first 19902
_journal_page_last 19907
_journal_paper_doi 10.1039/D1RA02159A
_journal_volume 11
_journal_year 2021
_chemical_formula_sum 'C15 H16 N2 O5 Re'
_chemical_formula_weight 490.50
_space_group_crystal_system monoclinic
_space_group_IT_number 14
_space_group_name_Hall '-P 2yn'
_space_group_name_H-M_alt 'P 1 21/n 1'
_atom_sites_solution_hydrogens geom
_audit_creation_method SHELXL-2018/3
_audit_update_record
;
2021-05-17 deposited with the CCDC.	2021-05-25 downloaded from the CCDC.
;
_cell_angle_alpha 90
_cell_angle_beta 110.4390(10)
_cell_angle_gamma 90
_cell_formula_units_Z 8
_cell_length_a 17.0007(3)
_cell_length_b 10.2467(2)
_cell_length_c 20.5719(4)
_cell_measurement_reflns_used 6742
_cell_measurement_temperature 296(2)
_cell_measurement_theta_max 22.81
_cell_measurement_theta_min 2.25
_cell_volume 3358.04(11)
_computing_cell_refinement 'Bruker SAINT'
_computing_data_collection 'Bruker APEX2'
_computing_data_reduction 'Bruker SAINT'
_computing_molecular_graphics 'Bruker SHELXTL'
_computing_publication_material 'Bruker SHELXTL'
_computing_structure_refinement 'SHELXL-2018/3 (Sheldrick, 2018)'
_computing_structure_solution 'SHELXS-97 (Sheldrick, 2008)'
_diffrn_ambient_temperature 296(2)
_diffrn_measured_fraction_theta_full 0.998
_diffrn_measured_fraction_theta_max 0.991
_diffrn_measurement_device_type 'Bruker APEX-II CCD'
_diffrn_measurement_method '\f and \w scans'
_diffrn_radiation_type MoK\a
_diffrn_radiation_wavelength 0.71073
_diffrn_reflns_av_R_equivalents 0.1263
_diffrn_reflns_av_unetI/netI 0.1086
_diffrn_reflns_Laue_measured_fraction_full 0.998
_diffrn_reflns_Laue_measured_fraction_max 0.991
_diffrn_reflns_limit_h_max 22
_diffrn_reflns_limit_h_min -18
_diffrn_reflns_limit_k_max 13
_diffrn_reflns_limit_k_min -13
_diffrn_reflns_limit_l_max 27
_diffrn_reflns_limit_l_min -26
_diffrn_reflns_number 31900
_diffrn_reflns_point_group_measured_fraction_full 0.998
_diffrn_reflns_point_group_measured_fraction_max 0.991
_diffrn_reflns_theta_full 25.242
_diffrn_reflns_theta_max 28.327
_diffrn_reflns_theta_min 2.251
_exptl_absorpt_coefficient_mu 7.262
_exptl_absorpt_correction_T_max 0.4803
_exptl_absorpt_correction_T_min 0.1987
_exptl_absorpt_correction_type multi-scan
_exptl_absorpt_process_details sadabs
_exptl_crystal_colour dark_blue
_exptl_crystal_density_diffrn 1.940
_exptl_crystal_description plate
_exptl_crystal_F_000 1880
_exptl_crystal_size_max 0.29
_exptl_crystal_size_mid 0.19
_exptl_crystal_size_min 0.03
_refine_diff_density_max 1.715
_refine_diff_density_min -1.157
_refine_diff_density_rms 0.206
_refine_ls_extinction_method none
_refine_ls_goodness_of_fit_ref 0.768
_refine_ls_hydrogen_treatment constr
_refine_ls_matrix_type full
_refine_ls_number_parameters 415
_refine_ls_number_reflns 8308
_refine_ls_number_restraints 0
_refine_ls_restrained_S_all 0.768
_refine_ls_R_factor_all 0.0945
_refine_ls_R_factor_gt 0.0492
_refine_ls_shift/su_max 0.001
_refine_ls_shift/su_mean 0.000
_refine_ls_structure_factor_coef Fsqd
_refine_ls_weighting_details 'w=1/[\s^2^(Fo^2^)+(0.0805P)^2^] where P=(Fo^2^+2Fc^2^)/3'
_refine_ls_weighting_scheme calc
_refine_ls_wR_factor_gt 0.1110
_refine_ls_wR_factor_ref 0.1350
_reflns_Friedel_coverage 0.000
_reflns_number_gt 4704
_reflns_number_total 8308
_reflns_threshold_expression 'I > 2\s(I)'
_cod_data_source_file d1ra02159a2.cif
_cod_data_source_block 2058drs
_cod_original_sg_symbol_H-M 'P 21/n'
_cod_database_code 7242965
_shelx_shelxl_version_number 2018/3
_shelx_space_group_comment
; 
The symmetry employed for this shelxl refinement is uniquely defined 
by the following loop, which should always be used as a source of 
symmetry information in preference to the above space-group names. 
They are only intended as comments. 
;

loop_
_space_group_symop_operation_xyz
'x, y, z'
'-x+1/2, y+1/2, -z+1/2'
'-x, -y, -z'
'x-1/2, -y-1/2, z-1/2'

loop_
_atom_site_label
_atom_site_type_symbol
_atom_site_fract_x
_atom_site_fract_y
_atom_site_fract_z
_atom_site_U_iso_or_equiv
_atom_site_adp_type
_atom_site_occupancy
_atom_site_site_symmetry_order
_atom_site_calc_flag
_atom_site_refinement_flags_posn
_atom_site_refinement_flags_adp
_atom_site_refinement_flags_occupancy
_atom_site_disorder_assembly
_atom_site_disorder_group
Re1 Re 0.70509(2) 0.98189(3) 0.59539(2) 0.04540(12) Uani 1 1 d . . . . .
O1CA O 0.5399(5) 1.1368(8) 0.5408(5) 0.099(3) Uani 1 1 d . . . . .
C1CA C 0.6010(7) 1.0761(10) 0.5610(6) 0.066(3) Uani 1 1 d . . . . .
O2CA O 0.6715(5) 0.8406(8) 0.4570(4) 0.094(3) Uani 1 1 d . . . . .
C2CA C 0.6822(6) 0.8938(9) 0.5088(6) 0.061(3) Uani 1 1 d . . . . .
O3CA O 0.6206(7) 0.7624(10) 0.6459(5) 0.136(4) Uani 1 1 d . . . . .
C3CA C 0.6529(6) 0.8458(11) 0.6253(5) 0.064(3) Uani 1 1 d . . . . .
O1A O 0.8532(6) 0.7472(8) 0.7590(4) 0.103(3) Uani 1 1 d . . . . .
N2A N 0.8816(5) 0.7303(7) 0.7095(4) 0.059(2) Uani 1 1 d . . . . .
C3A C 0.9218(6) 0.6036(8) 0.7015(5) 0.055(2) Uani 1 1 d . . . . .
C4A C 0.8658(10) 0.4910(11) 0.7058(7) 0.106(5) Uani 1 1 d . . . . .
H4AA H 0.891456 0.410031 0.700677 0.158 Uiso 1 1 calc R U . . .
H4AB H 0.858437 0.492703 0.749951 0.158 Uiso 1 1 calc R U . . .
H4AC H 0.812191 0.499122 0.669415 0.158 Uiso 1 1 calc R U . . .
C5A C 1.0051(8) 0.5980(11) 0.7613(6) 0.098(4) Uani 1 1 d . . . . .
H5AA H 1.033660 0.518393 0.758676 0.147 Uiso 1 1 calc R U . . .
H5AB H 1.039159 0.671108 0.758543 0.147 Uiso 1 1 calc R U . . .
H5AC H 0.995297 0.600949 0.804471 0.147 Uiso 1 1 calc R U . . .
C6A C 0.9308(7) 0.6262(8) 0.6284(5) 0.061(3) Uani 1 1 d . . . . .
C7A C 0.8598(11) 0.5657(13) 0.5689(6) 0.135(7) Uani 1 1 d . . . . .
H7AA H 0.807022 0.588176 0.573142 0.202 Uiso 1 1 calc R U . . .
H7AB H 0.861532 0.598184 0.525623 0.202 Uiso 1 1 calc R U . . .
H7AC H 0.866076 0.472516 0.570256 0.202 Uiso 1 1 calc R U . . .
C8A C 1.0147(10) 0.5937(13) 0.6239(9) 0.138(7) Uani 1 1 d . . . . .
H8AA H 1.058157 0.633104 0.662154 0.208 Uiso 1 1 calc R U . . .
H8AB H 1.022103 0.500676 0.625735 0.208 Uiso 1 1 calc R U . . .
H8AC H 1.017559 0.626343 0.581102 0.208 Uiso 1 1 calc R U . . .
N9A N 0.9165(5) 0.7696(7) 0.6204(4) 0.0551(19) Uani 1 1 d . . . . .
O10A O 0.9268(6) 0.8291(7) 0.5691(4) 0.104(3) Uani 1 1 d . . . . .
C11A C 0.8820(5) 0.8192(8) 0.6633(4) 0.0423(19) Uani 1 1 d . . . . .
C12A C 0.8449(5) 0.9515(8) 0.6575(4) 0.0435(19) Uani 1 1 d . . . . .
C13A C 0.8381(6) 1.0415(8) 0.6029(5) 0.055(2) Uani 1 1 d . . . . .
H13A H 0.862630 1.031219 0.566588 0.066 Uiso 1 1 calc R U . . .
C14A C 0.7988(6) 1.1538(9) 0.6160(6) 0.067(3) Uani 1 1 d . . . . .
H14A H 0.789902 1.235337 0.589530 0.081 Uiso 1 1 calc R U . . .
C15A C 0.7785(6) 1.1317(10) 0.6769(6) 0.068(3) Uani 1 1 d . . . . .
H15A H 0.753876 1.196022 0.699517 0.082 Uiso 1 1 calc R U . . .
C16A C 0.8077(6) 1.0071(9) 0.7028(5) 0.058(3) Uani 1 1 d . . . . .
H16A H 0.807449 0.969424 0.746521 0.070 Uiso 1 1 calc R U . . .
Re2 Re 0.38314(2) 0.58958(3) 0.60009(2) 0.04265(12) Uani 1 1 d . . . . .
O1CB O 0.3476(6) 0.5838(8) 0.4441(4) 0.096(3) Uani 1 1 d . . . . .
C1CB C 0.3601(7) 0.5874(9) 0.5018(5) 0.060(3) Uani 1 1 d . . . . .
O2CB O 0.1969(5) 0.5953(8) 0.5805(5) 0.099(3) Uani 1 1 d . . . . .
C2CB C 0.2685(8) 0.5972(9) 0.5860(5) 0.067(3) Uani 1 1 d . . . . .
O3CB O 0.3934(6) 0.8868(7) 0.6043(4) 0.102(3) Uani 1 1 d . . . . .
C3CB C 0.3878(6) 0.7771(10) 0.6002(5) 0.069(3) Uani 1 1 d . . . . .
O1B O 0.3458(5) 0.3424(6) 0.7756(4) 0.0712(19) Uani 1 1 d . . . . .
N2B N 0.3637(4) 0.4612(6) 0.7934(3) 0.0443(16) Uani 1 1 d . . . . .
C3B C 0.3292(6) 0.5288(8) 0.8420(4) 0.046(2) Uani 1 1 d . . . . .
C4B C 0.3371(8) 0.4402(10) 0.9032(6) 0.080(3) Uani 1 1 d . . . . .
H4BA H 0.395323 0.423674 0.928718 0.120 Uiso 1 1 calc R U . . .
H4BB H 0.311979 0.481804 0.933012 0.120 Uiso 1 1 calc R U . . .
H4BC H 0.308885 0.359144 0.886636 0.120 Uiso 1 1 calc R U . . .
C5B C 0.3844(6) 0.6535(9) 0.8602(4) 0.050(2) Uani 1 1 d . . . . .
C5BZ C 0.2371(6) 0.5552(10) 0.8015(6) 0.067(3) Uani 1 1 d . . . . .
H5BA H 0.212278 0.598820 0.830876 0.101 Uiso 1 1 calc R U . . .
H5BB H 0.232318 0.609488 0.762241 0.101 Uiso 1 1 calc R U . . .
H5BC H 0.208579 0.474109 0.785759 0.101 Uiso 1 1 calc R U . . .
C6B C 0.3388(7) 0.7790(9) 0.8651(5) 0.068(3) Uani 1 1 d . . . . .
H6BA H 0.320555 0.774132 0.904250 0.101 Uiso 1 1 calc R U . . .
H6BB H 0.376201 0.851783 0.870767 0.101 Uiso 1 1 calc R U . . .
H6BC H 0.291028 0.790190 0.823477 0.101 Uiso 1 1 calc R U . . .
C7B C 0.4652(6) 0.6416(11) 0.9232(5) 0.069(3) Uani 1 1 d . . . . .
H7BA H 0.493766 0.562380 0.919908 0.103 Uiso 1 1 calc R U . . .
H7BB H 0.500946 0.714878 0.924553 0.103 Uiso 1 1 calc R U . . .
H7BC H 0.451743 0.640029 0.964810 0.103 Uiso 1 1 calc R U . . .
N9B N 0.4134(5) 0.6604(6) 0.7988(4) 0.0506(18) Uani 1 1 d . . . . .
O10B O 0.4491(5) 0.7610(6) 0.7841(3) 0.078(2) Uani 1 1 d . . . . .
C11B C 0.4056(5) 0.5430(7) 0.7664(4) 0.0414(19) Uani 1 1 d . . . . .
C12B C 0.4366(6) 0.5109(7) 0.7111(4) 0.047(2) Uani 1 1 d . . . . .
C13B C 0.5035(5) 0.5755(8) 0.6963(4) 0.048(2) Uani 1 1 d . . . . .
H13B H 0.537080 0.648825 0.722106 0.058 Uiso 1 1 calc R U . . .
C14B C 0.5167(6) 0.5064(9) 0.6417(5) 0.055(2) Uani 1 1 d . . . . .
H14B H 0.560788 0.526222 0.622692 0.066 Uiso 1 1 calc R U . . .
C15B C 0.4605(7) 0.3994(8) 0.6210(5) 0.060(3) Uani 1 1 d . . . . .
H15B H 0.459733 0.332055 0.586909 0.072 Uiso 1 1 calc R U . . .
C16B C 0.4101(6) 0.4017(7) 0.6656(4) 0.052(2) Uani 1 1 d . . . . .
H16C H 0.368550 0.336122 0.666570 0.063 Uiso 1 1 calc R U . . .

loop_
_atom_site_aniso_label
_atom_site_aniso_U_11
_atom_site_aniso_U_22
_atom_site_aniso_U_33
_atom_site_aniso_U_23
_atom_site_aniso_U_13
_atom_site_aniso_U_12
Re1 0.0379(2) 0.04392(19) 0.0538(2) -0.00434(15) 0.01534(17) -0.00404(15)
O1CA 0.052(5) 0.094(5) 0.137(7) -0.015(5) 0.015(5) 0.019(4)
C1CA 0.044(7) 0.076(7) 0.081(7) -0.023(6) 0.025(6) -0.007(5)
O2CA 0.108(7) 0.092(6) 0.077(5) -0.037(4) 0.025(5) -0.008(5)
C2CA 0.054(7) 0.052(5) 0.073(7) 0.003(5) 0.019(6) 0.000(5)
O3CA 0.149(9) 0.139(8) 0.126(8) 0.009(6) 0.057(7) -0.081(7)
C3CA 0.056(7) 0.077(7) 0.068(6) -0.007(5) 0.032(6) -0.002(5)
O1A 0.153(8) 0.091(5) 0.099(6) 0.023(5) 0.086(6) 0.019(5)
N2A 0.066(6) 0.063(5) 0.055(5) 0.006(4) 0.031(4) 0.004(4)
C3A 0.056(7) 0.041(4) 0.063(6) -0.006(4) 0.016(5) -0.007(4)
C4A 0.144(14) 0.081(8) 0.100(9) 0.011(7) 0.053(9) -0.046(8)
C5A 0.087(10) 0.083(8) 0.093(9) 0.002(6) -0.010(7) 0.020(7)
C6A 0.079(8) 0.040(4) 0.080(7) -0.004(5) 0.046(6) -0.004(5)
C7A 0.223(19) 0.092(9) 0.076(8) -0.028(7) 0.034(11) -0.071(11)
C8A 0.160(16) 0.094(10) 0.215(19) 0.056(11) 0.134(15) 0.060(10)
N9A 0.069(6) 0.047(4) 0.060(5) 0.009(3) 0.036(4) 0.011(4)
O10A 0.170(9) 0.080(5) 0.105(6) 0.034(5) 0.104(7) 0.038(5)
C11A 0.034(5) 0.052(5) 0.044(4) 0.001(4) 0.018(4) 0.003(4)
C12A 0.031(5) 0.058(5) 0.049(5) -0.006(4) 0.024(4) -0.001(4)
C13A 0.040(6) 0.045(5) 0.089(7) -0.004(5) 0.033(5) -0.008(4)
C14A 0.043(6) 0.049(5) 0.110(8) -0.005(6) 0.028(6) -0.013(4)
C15A 0.032(6) 0.060(6) 0.104(8) -0.048(6) 0.013(6) -0.009(4)
C16A 0.045(6) 0.076(6) 0.053(5) -0.023(5) 0.015(5) -0.011(5)
Re2 0.0456(2) 0.04152(18) 0.03994(19) -0.00263(13) 0.01383(16) 0.00065(14)
O1CB 0.112(7) 0.125(7) 0.051(4) -0.004(4) 0.031(5) 0.017(5)
C1CB 0.073(8) 0.060(6) 0.047(5) -0.002(4) 0.022(5) 0.009(5)
O2CB 0.055(6) 0.102(6) 0.136(7) -0.036(5) 0.027(5) -0.004(4)
C2CB 0.059(8) 0.062(6) 0.070(7) -0.012(5) 0.010(6) 0.003(5)
O3CB 0.160(9) 0.043(4) 0.087(6) 0.005(4) 0.022(6) -0.009(4)
C3CB 0.078(8) 0.060(6) 0.054(6) -0.001(5) 0.005(5) 0.000(5)
O1B 0.098(6) 0.040(3) 0.086(5) -0.010(3) 0.044(4) -0.018(3)
N2B 0.051(5) 0.039(3) 0.046(4) 0.000(3) 0.022(4) -0.003(3)
C3B 0.037(5) 0.049(5) 0.058(5) 0.004(4) 0.023(4) 0.001(4)
C4B 0.116(10) 0.067(6) 0.076(7) 0.023(5) 0.057(7) 0.004(7)
C5B 0.049(6) 0.060(5) 0.048(5) 0.000(4) 0.024(4) 0.007(4)
C5BZ 0.045(7) 0.066(6) 0.089(7) -0.001(6) 0.022(6) 0.001(5)
C6B 0.078(8) 0.055(5) 0.078(7) -0.007(5) 0.039(6) 0.002(5)
C7B 0.057(7) 0.093(7) 0.051(5) -0.010(5) 0.012(5) 0.010(6)
N9B 0.055(5) 0.044(4) 0.057(4) -0.001(3) 0.024(4) -0.009(3)
O10B 0.124(7) 0.046(3) 0.087(5) -0.009(3) 0.067(5) -0.025(4)
C11B 0.047(5) 0.036(4) 0.043(4) 0.003(3) 0.018(4) 0.002(4)
C12B 0.049(6) 0.040(4) 0.050(5) 0.013(4) 0.017(4) 0.004(4)
C13B 0.036(5) 0.052(5) 0.046(5) -0.002(4) 0.002(4) 0.004(4)
C14B 0.051(6) 0.068(6) 0.056(6) 0.012(4) 0.030(5) 0.014(5)
C15B 0.068(7) 0.039(5) 0.076(7) -0.001(4) 0.027(6) 0.012(4)
C16B 0.063(7) 0.036(4) 0.058(5) 0.009(4) 0.021(5) 0.001(4)

loop_
_atom_type_symbol
_atom_type_description
_atom_type_scat_dispersion_real
_atom_type_scat_dispersion_imag
_atom_type_scat_source
C C 0.0033 0.0016 'International Tables Vol C Tables 4.2.6.8 and 6.1.1.4'
H H 0.0000 0.0000 'International Tables Vol C Tables 4.2.6.8 and 6.1.1.4'
Re Re -1.0185 7.2310 'International Tables Vol C Tables 4.2.6.8 and 6.1.1.4'
N N 0.0061 0.0033 'International Tables Vol C Tables 4.2.6.8 and 6.1.1.4'
O O 0.0106 0.0060 'International Tables Vol C Tables 4.2.6.8 and 6.1.1.4'

loop_
_geom_angle_atom_site_label_1
_geom_angle_atom_site_label_2
_geom_angle_atom_site_label_3
_geom_angle
_geom_angle_site_symmetry_1
_geom_angle_site_symmetry_3
_geom_angle_publ_flag
C3CA Re1 C1CA 90.8(4) . . ?
C3CA Re1 C2CA 89.3(4) . . ?
C1CA Re1 C2CA 91.9(4) . . ?
C3CA Re1 C12A 103.6(4) . . ?
C1CA Re1 C12A 156.3(4) . . ?
C2CA Re1 C12A 106.8(4) . . ?
C3CA Re1 C16A 93.2(4) . . ?
C1CA Re1 C16A 126.1(4) . . ?
C2CA Re1 C16A 141.9(4) . . ?
C12A Re1 C16A 35.9(3) . . ?
C3CA Re1 C15A 117.3(4) . . ?
C1CA Re1 C15A 97.4(4) . . ?
C2CA Re1 C15A 151.5(4) . . ?
C12A Re1 C15A 59.4(3) . . ?
C16A Re1 C15A 35.6(3) . . ?
C3CA Re1 C13A 138.3(4) . . ?
C1CA Re1 C13A 130.6(4) . . ?
C2CA Re1 C13A 93.7(4) . . ?
C12A Re1 C13A 36.2(3) . . ?
C16A Re1 C13A 60.5(4) . . ?
C15A Re1 C13A 60.1(3) . . ?
C3CA Re1 C14A 152.1(4) . . ?
C1CA Re1 C14A 99.9(4) . . ?
C2CA Re1 C14A 115.7(4) . . ?
C12A Re1 C14A 59.2(3) . . ?
C16A Re1 C14A 59.7(4) . . ?
C15A Re1 C14A 36.1(4) . . ?
C13A Re1 C14A 35.5(3) . . ?
O1CA C1CA Re1 177.7(10) . . ?
O2CA C2CA Re1 177.5(9) . . ?
O3CA C3CA Re1 177.9(9) . . ?
O1A N2A C11A 125.2(8) . . ?
O1A N2A C3A 121.1(7) . . ?
C11A N2A C3A 113.7(7) . . ?
N2A C3A C4A 109.4(9) . . ?
N2A C3A C5A 106.0(8) . . ?
C4A C3A C5A 110.5(9) . . ?
N2A C3A C6A 100.2(7) . . ?
C4A C3A C6A 115.9(8) . . ?
C5A C3A C6A 113.8(9) . . ?
C7A C6A C8A 111.4(11) . . ?
C7A C6A N9A 105.1(10) . . ?
C8A C6A N9A 109.5(8) . . ?
C7A C6A C3A 113.2(9) . . ?
C8A C6A C3A 115.9(10) . . ?
N9A C6A C3A 100.6(7) . . ?
O10A N9A C11A 126.0(7) . . ?
O10A N9A C6A 119.8(7) . . ?
C11A N9A C6A 113.4(7) . . ?
N2A C11A N9A 109.4(7) . . ?
N2A C11A C12A 125.5(7) . . ?
N9A C11A C12A 125.0(7) . . ?
C13A C12A C16A 109.1(8) . . ?
C13A C12A C11A 124.7(7) . . ?
C16A C12A C11A 126.2(8) . . ?
C13A C12A Re1 72.0(5) . . ?
C16A C12A Re1 72.4(5) . . ?
C11A C12A Re1 119.8(6) . . ?
C14A C13A C12A 106.9(9) . . ?
C14A C13A Re1 73.0(5) . . ?
C12A C13A Re1 71.8(5) . . ?
C13A C14A C15A 108.4(9) . . ?
C13A C14A Re1 71.5(5) . . ?
C15A C14A Re1 71.2(5) . . ?
C16A C15A C14A 108.3(8) . . ?
C16A C15A Re1 72.5(5) . . ?
C14A C15A Re1 72.6(5) . . ?
C15A C16A C12A 107.2(9) . . ?
C15A C16A Re1 71.9(5) . . ?
C12A C16A Re1 71.7(5) . . ?
C2CB Re2 C3CB 89.9(4) . . ?
C2CB Re2 C1CB 91.1(4) . . ?
C3CB Re2 C1CB 90.3(4) . . ?
C2CB Re2 C13B 134.6(4) . . ?
C3CB Re2 C13B 92.2(4) . . ?
C1CB Re2 C13B 134.2(4) . . ?
C2CB Re2 C14B 156.4(4) . . ?
C3CB Re2 C14B 109.7(4) . . ?
C1CB Re2 C14B 101.5(4) . . ?
C13B Re2 C14B 35.8(3) . . ?
C2CB Re2 C12B 101.4(4) . . ?
C3CB Re2 C12B 110.4(3) . . ?
C1CB Re2 C12B 155.5(3) . . ?
C13B Re2 C12B 36.5(3) . . ?
C14B Re2 C12B 60.0(3) . . ?
C2CB Re2 C16B 96.3(4) . . ?
C3CB Re2 C16B 146.7(4) . . ?
C1CB Re2 C16B 122.1(3) . . ?
C13B Re2 C16B 60.6(3) . . ?
C14B Re2 C16B 60.1(3) . . ?
C12B Re2 C16B 36.2(3) . . ?
C2CB Re2 C15B 124.0(4) . . ?
C3CB Re2 C15B 145.5(4) . . ?
C1CB Re2 C15B 94.6(4) . . ?
C13B Re2 C15B 60.6(3) . . ?
C14B Re2 C15B 35.9(3) . . ?
C12B Re2 C15B 61.0(3) . . ?
C16B Re2 C15B 36.9(3) . . ?
O1CB C1CB Re2 178.5(9) . . ?
O2CB C2CB Re2 175.4(10) . . ?
O3CB C3CB Re2 175.9(9) . . ?
O1B N2B C11B 125.9(7) . . ?
O1B N2B C3B 121.6(7) . . ?
C11B N2B C3B 112.2(6) . . ?
C5BZ C3B N2B 106.6(7) . . ?
C5BZ C3B C4B 109.7(8) . . ?
N2B C3B C4B 109.6(7) . . ?
C5BZ C3B C5B 114.0(7) . . ?
N2B C3B C5B 101.3(6) . . ?
C4B C3B C5B 114.9(8) . . ?
C6B C5B N9B 109.8(7) . . ?
C6B C5B C3B 115.6(7) . . ?
N9B C5B C3B 100.6(6) . . ?
C6B C5B C7B 109.8(8) . . ?
N9B C5B C7B 104.7(7) . . ?
C3B C5B C7B 115.3(8) . . ?
O10B N9B C11B 124.7(7) . . ?
O10B N9B C5B 123.6(7) . . ?
C11B N9B C5B 111.4(7) . . ?
N2B C11B N9B 109.0(7) . . ?
N2B C11B C12B 125.1(7) . . ?
N9B C11B C12B 125.9(7) . . ?
C16B C12B C13B 108.3(8) . . ?
C16B C12B C11B 125.1(8) . . ?
C13B C12B C11B 126.4(8) . . ?
C16B C12B Re2 72.4(5) . . ?
C13B C12B Re2 72.2(5) . . ?
C11B C12B Re2 125.2(6) . . ?
C14B C13B C12B 107.1(8) . . ?
C14B C13B Re2 71.8(5) . . ?
C12B C13B Re2 71.3(5) . . ?
C15B C14B C13B 110.5(8) . . ?
C15B C14B Re2 72.5(5) . . ?
C13B C14B Re2 72.5(5) . . ?
C14B C15B C16B 106.3(8) . . ?
C14B C15B Re2 71.5(5) . . ?
C16B C15B Re2 71.4(4) . . ?
C12B C16B C15B 107.8(8) . . ?
C12B C16B Re2 71.4(4) . . ?
C15B C16B Re2 71.7(4) . . ?

loop_
_geom_bond_atom_site_label_1
_geom_bond_atom_site_label_2
_geom_bond_distance
_geom_bond_site_symmetry_2
_geom_bond_publ_flag
Re1 C3CA 1.869(11) . ?
Re1 C1CA 1.921(12) . ?
Re1 C2CA 1.911(11) . ?
Re1 C12A 2.293(8) . ?
Re1 C16A 2.303(9) . ?
Re1 C15A 2.295(8) . ?
Re1 C13A 2.295(9) . ?
Re1 C14A 2.313(9) . ?
O1CA C1CA 1.156(12) . ?
O2CA C2CA 1.154(11) . ?
O3CA C3CA 1.173(11) . ?
O1A N2A 1.282(9) . ?
N2A C11A 1.318(10) . ?
N2A C3A 1.502(11) . ?
C3A C4A 1.518(13) . ?
C3A C5A 1.519(15) . ?
C3A C6A 1.581(13) . ?
C6A C7A 1.519(17) . ?
C6A C8A 1.498(16) . ?
C6A N9A 1.490(11) . ?
N9A O10A 1.281(8) . ?
N9A C11A 1.321(10) . ?
C11A C12A 1.483(11) . ?
C12A C13A 1.426(12) . ?
C12A C16A 1.416(11) . ?
C13A C14A 1.403(12) . ?
C14A C15A 1.430(14) . ?
C15A C16A 1.406(14) . ?
Re2 C2CB 1.870(12) . ?
Re2 C3CB 1.923(11) . ?
Re2 C1CB 1.920(10) . ?
Re2 C13B 2.302(8) . ?
Re2 C14B 2.293(9) . ?
Re2 C12B 2.289(8) . ?
Re2 C16B 2.302(7) . ?
Re2 C15B 2.306(8) . ?
O1CB C1CB 1.131(10) . ?
O2CB C2CB 1.182(12) . ?
O3CB C3CB 1.130(11) . ?
O1B N2B 1.277(8) . ?
N2B C11B 1.339(10) . ?
N2B C3B 1.494(10) . ?
C3B C5BZ 1.519(12) . ?
C3B C4B 1.520(12) . ?
C3B C5B 1.552(12) . ?
C5B C6B 1.523(12) . ?
C5B N9B 1.509(10) . ?
C5B C7B 1.530(12) . ?
N9B O10B 1.285(8) . ?
N9B C11B 1.358(10) . ?
C11B C12B 1.450(11) . ?
C12B C16B 1.427(11) . ?
C12B C13B 1.438(12) . ?
C13B C14B 1.411(11) . ?
C14B C15B 1.419(13) . ?
C15B C16B 1.458(13) . ?
